data_2201672
loop_
_publ_author_name
'Yu Liu'
'Duan-Jun Xu'
'Jing-Yun Wu'
'Michael Y. Chiang'

_publ_section_title
;
 Redetermination of bis(2,2'-bipyridine-\k^2^<i>N,N</i>')iodocopper(II)
 iodide
;
_journal_issue 12
_journal_name_full 'Acta Crystallographica Section E'
_journal_page_first m733
_journal_page_last m734
_journal_paper_doi 10.1107/S1600536802020895
_journal_volume 58
_journal_year 2002
_chemical_formula_iupac '[Cu I (C20 H16 N4)]I'
_chemical_formula_moiety 'C20 H16 Cu I N4 1+, I 1-'
_chemical_formula_sum 'C20 H16 Cu I2 N4'
_chemical_formula_weight 629.71
_chemical_name_systematic ?
_space_group_IT_number 2
_symmetry_cell_setting triclinic
_symmetry_space_group_name_Hall '-P 1'
_symmetry_space_group_name_H-M 'P -1'
_atom_sites_solution_hydrogens geom
_atom_sites_solution_primary direct
_atom_sites_solution_secondary difmap
_audit_creation_method SHELXL-97
_cell_angle_alpha 95.445(10)
_cell_angle_beta 98.780(9)
_cell_angle_gamma 108.300(14)
_cell_formula_units_Z 2
_cell_length_a 10.5450(16)
_cell_length_b 14.299(3)
_cell_length_c 7.4229(6)
_cell_measurement_reflns_used 18
_cell_measurement_temperature 298(2)
_cell_measurement_theta_max 11.0
_cell_measurement_theta_min 4.2
_cell_volume 1038.0(3)
_computing_cell_refinement 'MSC/AFC Diffractometer Control Software'
_computing_data_collection
;
MSC/AFC Diffractometer Control Software
(Molecular Structure Corporation, 1992)
;
_computing_data_reduction 'TEXSAN (Molecular Structure Corporation, 1985)'
_computing_molecular_graphics 'XP (Siemens, 1994)'
_computing_publication_material 'WinGX (Farrugia, 1999)'
_computing_structure_refinement 'SHELXL97 (Sheldrick, 1997)'
_computing_structure_solution 'SIR92 (Altomare et al., 1993)'
_diffrn_ambient_temperature 298(2)
_diffrn_measured_fraction_theta_full 1.000
_diffrn_measured_fraction_theta_max 1.000
_diffrn_measurement_device_type 'Rigaku AFC-7S'
_diffrn_measurement_method \w/2\q
_diffrn_radiation_monochromator graphite
_diffrn_radiation_source 'fine-focus sealed tube'
_diffrn_radiation_type MoK\a
_diffrn_radiation_wavelength 0.71069
_diffrn_reflns_av_R_equivalents 0.0129
_diffrn_reflns_av_sigmaI/netI 0.0428
_diffrn_reflns_limit_h_max 12
_diffrn_reflns_limit_h_min 0
_diffrn_reflns_limit_k_max 16
_diffrn_reflns_limit_k_min -17
_diffrn_reflns_limit_l_max 9
_diffrn_reflns_limit_l_min -9
_diffrn_reflns_number 4307
_diffrn_reflns_theta_full 26.0
_diffrn_reflns_theta_max 26.0
_diffrn_reflns_theta_min 2.1
_diffrn_standards_decay_% 0.5
_diffrn_standards_interval_count 150
_diffrn_standards_number 3
_exptl_absorpt_coefficient_mu 4.038
_exptl_absorpt_correction_T_max 0.668
_exptl_absorpt_correction_T_min 0.446
_exptl_absorpt_correction_type '\y scan'
_exptl_absorpt_process_details '(North et al., 1968)'
_exptl_crystal_colour 'dark brown'
_exptl_crystal_density_diffrn 2.015
_exptl_crystal_density_method 'not measured'
_exptl_crystal_description prism
_exptl_crystal_F_000 598
_exptl_crystal_size_max 0.20
_exptl_crystal_size_mid 0.16
_exptl_crystal_size_min 0.10
_refine_diff_density_max 0.53
_refine_diff_density_min -0.66
_refine_ls_extinction_method none
_refine_ls_goodness_of_fit_ref 1.008
_refine_ls_hydrogen_treatment constr
_refine_ls_matrix_type full
_refine_ls_number_parameters 244
_refine_ls_number_reflns 4074
_refine_ls_number_restraints 0
_refine_ls_restrained_S_all 1.008
_refine_ls_R_factor_all 0.062
_refine_ls_R_factor_gt 0.025
_refine_ls_shift/su_max 0.001
_refine_ls_shift/su_mean 0.000
_refine_ls_structure_factor_coef Fsqd
_refine_ls_weighting_details 'calc w = 1/[\s^2^(Fo^2^)+(0.0221P)^2^+0.5203P] where P = (Fo^2^+2Fc^2^)/3'
_refine_ls_weighting_scheme calc
_refine_ls_wR_factor_gt 0.056
_refine_ls_wR_factor_ref 0.066
_reflns_number_gt 2818
_reflns_number_total 4074
_reflns_threshold_expression I>2\s(I)
_cod_data_source_file wn6126.cif
_cod_data_source_block I
_cod_depositor_comments
;
The following automatic conversions were performed:
'_symmetry_cell_setting' value 'Triclinic' changed to 'triclinic'
according to '/home/saulius/struct/CIF-dictionaries/cif_core.dic'
dictionary named 'cif_core.dic' version 2.4.1 from 2010-06-29.

Automatic conversion script
Id: cif_fix_enum 1527 2010-12-29 10:47:43Z saulius 

The following automatic conversions were performed:

'_symmetry_cell_setting' value 'Triclinic' changed to 'triclinic'
according to /home/saulius/struct/CIF-dictionaries/cif_core.dic
dictionary named 'cif_core.dic' version 2.4.1 from 2010-06-29.

Automatic conversion script
Id: cif_fix_values 1715 2011-07-08 13:25:40Z adriana 
;
_cod_database_code 2201672
_cod_database_fobs_code 2201672

loop_
_symmetry_equiv_pos_as_xyz
'x, y, z'
'-x, -y, -z'

loop_
_atom_site_label
_atom_site_fract_x
_atom_site_fract_y
_atom_site_fract_z
_atom_site_U_iso_or_equiv
_atom_site_adp_type
_atom_site_calc_flag
_atom_site_refinement_flags
_atom_site_occupancy
_atom_site_disorder_assembly
_atom_site_disorder_group
_atom_site_type_symbol
I1 0.12786(3) 0.26626(2) 0.91724(4) 0.04460(9) Uani d . 1 . . I
I2 0.62770(4) 0.22026(3) 0.87871(6) 0.07493(13) Uani d . 1 . . I
Cu 0.13972(5) 0.27068(3) 0.56041(7) 0.03710(13) Uani d . 1 . . Cu
N1 0.3087(3) 0.3877(2) 0.6269(4) 0.0372(8) Uani d . 1 . . N
N2 0.0795(3) 0.3712(2) 0.4101(4) 0.0373(8) Uani d . 1 . . N
N3 -0.0339(3) 0.1591(2) 0.4726(5) 0.0391(8) Uani d . 1 . . N
N4 0.2084(4) 0.1732(2) 0.4061(5) 0.0391(8) Uani d . 1 . . N
C1 0.2992(4) 0.4733(3) 0.5752(6) 0.0391(10) Uani d . 1 . . C
C2 0.4032(5) 0.5632(3) 0.6439(6) 0.0544(13) Uani d . 1 . . C
H2 0.3938 0.6227 0.6137 0.065 Uiso calc R 1 . . H
C3 0.5197(5) 0.5641(4) 0.7562(7) 0.0610(14) Uani d . 1 . . C
H3 0.5898 0.6240 0.8016 0.073 Uiso calc R 1 . . H
C4 0.5324(5) 0.4767(4) 0.8009(6) 0.0541(13) Uani d . 1 . . C
H4 0.6123 0.4756 0.8722 0.065 Uiso calc R 1 . . H
C5 0.4231(5) 0.3896(3) 0.7374(6) 0.0472(11) Uani d . 1 . . C
H5 0.4293 0.3303 0.7728 0.057 Uiso calc R 1 . . H
C6 0.1742(5) 0.4629(3) 0.4445(5) 0.0379(9) Uani d . 1 . . C
C7 0.1530(5) 0.5396(3) 0.3564(6) 0.0504(12) Uani d . 1 . . C
H7 0.2200 0.6021 0.3782 0.060 Uiso calc R 1 . . H
C8 0.0319(6) 0.5223(4) 0.2366(6) 0.0528(12) Uani d . 1 . . C
H8 0.0151 0.5737 0.1799 0.063 Uiso calc R 1 . . H
C9 -0.0628(5) 0.4297(4) 0.2018(6) 0.0517(12) Uani d . 1 . . C
H9 -0.1447 0.4166 0.1203 0.062 Uiso calc R 1 . . H
C10 -0.0356(5) 0.3555(3) 0.2890(6) 0.0446(10) Uani d . 1 . . C
H10 -0.0998 0.2918 0.2627 0.053 Uiso calc R 1 . . H
C11 -0.0291(4) 0.0832(3) 0.3552(5) 0.0382(10) Uani d . 1 . . C
C12 -0.1468(5) 0.0043(3) 0.2782(6) 0.0505(12) Uani d . 1 . . C
H12 -0.1432 -0.0491 0.1997 0.061 Uiso calc R 1 . . H
C13 -0.2699(5) 0.0060(4) 0.3195(6) 0.0565(14) Uani d . 1 . . C
H13 -0.3501 -0.0452 0.2651 0.068 Uiso calc R 1 . . H
C14 -0.2729(5) 0.0829(4) 0.4400(7) 0.0550(13) Uani d . 1 . . C
H14 -0.3546 0.0844 0.4704 0.066 Uiso calc R 1 . . H
C15 -0.1526(4) 0.1585(3) 0.5161(6) 0.0461(11) Uani d . 1 . . C
H15 -0.1541 0.2105 0.6001 0.055 Uiso calc R 1 . . H
C16 0.1073(4) 0.0906(3) 0.3189(5) 0.0380(10) Uani d . 1 . . C
C17 0.1337(5) 0.0176(3) 0.2078(6) 0.0485(12) Uani d . 1 . . C
H17 0.0635 -0.0404 0.1513 0.058 Uiso calc R 1 . . H
C18 0.2637(6) 0.0319(4) 0.1823(6) 0.0576(13) Uani d . 1 . . C
H18 0.2825 -0.0161 0.1077 0.069 Uiso calc R 1 . . H
C20 0.3337(5) 0.1854(3) 0.3796(6) 0.0488(11) Uani d . 1 . . C
H20 0.4034 0.2428 0.4400 0.059 Uiso calc R 1 . . H
C19 0.3661(6) 0.1176(4) 0.2676(7) 0.0576(13) Uani d . 1 . . C
H19 0.4550 0.1295 0.2501 0.069 Uiso calc R 1 . . H

loop_
_atom_site_aniso_label
_atom_site_aniso_U_11
_atom_site_aniso_U_22
_atom_site_aniso_U_33
_atom_site_aniso_U_12
_atom_site_aniso_U_13
_atom_site_aniso_U_23
I1 0.04720(19) 0.04357(16) 0.03842(16) 0.00970(13) 0.00667(13) 0.00554(12)
I2 0.0480(2) 0.0557(2) 0.1142(3) 0.01393(17) 0.0076(2) 0.0045(2)
Cu 0.0333(3) 0.0300(2) 0.0426(3) 0.0049(2) 0.0044(2) 0.0043(2)
N1 0.035(2) 0.0361(18) 0.0367(18) 0.0072(15) 0.0069(16) 0.0035(14)
N2 0.042(2) 0.0361(18) 0.0332(18) 0.0121(16) 0.0060(16) 0.0070(14)
N3 0.034(2) 0.0372(18) 0.041(2) 0.0060(15) 0.0038(16) 0.0077(15)
N4 0.040(2) 0.0330(17) 0.044(2) 0.0115(15) 0.0081(17) 0.0080(15)
C1 0.042(2) 0.034(2) 0.037(2) 0.0041(18) 0.013(2) 0.0058(17)
C2 0.058(3) 0.037(2) 0.054(3) -0.003(2) 0.011(3) 0.001(2)
C3 0.054(3) 0.055(3) 0.050(3) -0.013(2) 0.011(3) 0.003(2)
C4 0.029(2) 0.078(4) 0.039(3) -0.001(2) 0.005(2) 0.001(2)
C5 0.042(3) 0.052(3) 0.041(2) 0.007(2) 0.007(2) 0.007(2)
C6 0.050(3) 0.034(2) 0.035(2) 0.0160(19) 0.018(2) 0.0088(17)
C7 0.072(4) 0.037(2) 0.048(3) 0.020(2) 0.022(3) 0.015(2)
C8 0.075(4) 0.057(3) 0.041(3) 0.037(3) 0.017(3) 0.014(2)
C9 0.060(3) 0.070(3) 0.038(2) 0.037(3) 0.011(2) 0.014(2)
C10 0.040(3) 0.053(3) 0.040(2) 0.017(2) 0.003(2) 0.005(2)
C11 0.043(2) 0.035(2) 0.029(2) 0.0051(18) -0.0023(18) 0.0115(17)
C12 0.059(3) 0.037(2) 0.041(3) 0.002(2) -0.004(2) 0.0054(19)
C13 0.043(3) 0.055(3) 0.049(3) -0.008(2) -0.010(2) 0.016(2)
C14 0.031(3) 0.064(3) 0.062(3) 0.007(2) -0.003(2) 0.020(3)
C15 0.037(3) 0.048(3) 0.046(3) 0.008(2) 0.004(2) 0.008(2)
C16 0.046(3) 0.034(2) 0.029(2) 0.0103(18) -0.0020(18) 0.0094(16)
C17 0.066(3) 0.037(2) 0.038(2) 0.017(2) -0.001(2) 0.0019(18)
C18 0.076(4) 0.065(3) 0.042(3) 0.040(3) 0.009(3) 0.007(2)
C20 0.049(3) 0.044(3) 0.053(3) 0.013(2) 0.013(2) 0.011(2)
C19 0.057(3) 0.072(3) 0.056(3) 0.033(3) 0.018(3) 0.020(3)

loop_
_atom_type_symbol
_atom_type_description
_atom_type_scat_dispersion_real
_atom_type_scat_dispersion_imag
_atom_type_scat_source
I I -0.4742 1.8119 'International Tables Vol C Tables 4.2.6.8 and 6.1.1.4'
Cu Cu 0.3201 1.2651 'International Tables Vol C Tables 4.2.6.8 and 6.1.1.4'
N N 0.0061 0.0033 'International Tables Vol C Tables 4.2.6.8 and 6.1.1.4'
C C 0.0033 0.0016 'International Tables Vol C Tables 4.2.6.8 and 6.1.1.4'
H H 0.0000 0.0000 'International Tables Vol C Tables 4.2.6.8 and 6.1.1.4'

loop_
_geom_angle_atom_site_label_1
_geom_angle_atom_site_label_2
_geom_angle_atom_site_label_3
_geom_angle
_geom_angle_publ_flag
N1 Cu N3 174.53(14) yes
N1 Cu N4 99.80(14) yes
N3 Cu N4 80.29(14) yes
N1 Cu N2 80.06(13) yes
N3 Cu N2 94.87(14) yes
N4 Cu N2 113.89(13) yes
N1 Cu I1 90.53(10) yes
N3 Cu I1 94.00(10) yes
N4 Cu I1 123.04(9) yes
N2 Cu I1 123.07(9) yes
C5 N1 C1 119.0(4) ?
C5 N1 Cu 124.5(3) ?
C1 N1 Cu 115.9(3) ?
C10 N2 C6 118.7(4) ?
C10 N2 Cu 128.9(3) ?
C6 N2 Cu 112.4(3) ?
C15 N3 C11 119.9(4) ?
C15 N3 Cu 123.9(3) ?
C11 N3 Cu 116.1(3) ?
C20 N4 C16 118.6(4) ?
C20 N4 Cu 128.5(3) ?
C16 N4 Cu 112.8(3) ?
N1 C1 C2 120.4(4) ?
N1 C1 C6 115.1(3) ?
C2 C1 C6 124.5(4) ?
C3 C2 C1 119.9(5) ?
C3 C2 H2 120.1 ?
C1 C2 H2 120.1 ?
C4 C3 C2 119.7(4) ?
C4 C3 H3 120.1 ?
C2 C3 H3 120.1 ?
C3 C4 C5 118.3(5) ?
C3 C4 H4 120.8 ?
C5 C4 H4 120.8 ?
N1 C5 C4 122.5(5) ?
N1 C5 H5 118.8 ?
C4 C5 H5 118.8 ?
N2 C6 C7 120.9(4) ?
N2 C6 C1 115.3(3) ?
C7 C6 C1 123.8(4) ?
C8 C7 C6 119.3(4) ?
C8 C7 H7 120.3 ?
C6 C7 H7 120.3 ?
C9 C8 C7 119.5(4) ?
C9 C8 H8 120.3 ?
C7 C8 H8 120.3 ?
C8 C9 C10 119.0(5) ?
C8 C9 H9 120.5 ?
C10 C9 H9 120.5 ?
N2 C10 C9 122.6(4) ?
N2 C10 H10 118.7 ?
C9 C10 H10 118.7 ?
N3 C11 C12 120.4(4) ?
N3 C11 C16 115.5(4) ?
C12 C11 C16 124.1(4) ?
C13 C12 C11 119.2(4) ?
C13 C12 H12 120.4 ?
C11 C12 H12 120.4 ?
C14 C13 C12 119.7(4) ?
C14 C13 H13 120.1 ?
C12 C13 H13 120.1 ?
C13 C14 C15 118.8(5) ?
C13 C14 H14 120.6 ?
C15 C14 H14 120.6 ?
N3 C15 C14 121.9(5) ?
N3 C15 H15 119.1 ?
C14 C15 H15 119.1 ?
N4 C16 C17 120.9(4) ?
N4 C16 C11 115.1(4) ?
C17 C16 C11 124.0(4) ?
C18 C17 C16 119.4(4) ?
C18 C17 H17 120.3 ?
C16 C17 H17 120.3 ?
C17 C18 C19 119.5(5) ?
C17 C18 H18 120.3 ?
C19 C18 H18 120.3 ?
N4 C20 C19 123.4(5) ?
N4 C20 H20 118.3 ?
C19 C20 H20 118.3 ?
C18 C19 C20 118.1(5) ?
C18 C19 H19 120.9 ?
C20 C19 H19 120.9 ?

loop_
_geom_bond_atom_site_label_1
_geom_bond_atom_site_label_2
_geom_bond_site_symmetry_2
_geom_bond_distance
_geom_bond_publ_flag
I1 Cu . 2.6765(6) yes
Cu N1 . 1.980(3) yes
Cu N3 . 1.981(3) yes
Cu N4 . 2.089(3) yes
Cu N2 . 2.092(3) yes
N1 C5 . 1.342(5) ?
N1 C1 . 1.345(5) ?
N2 C10 . 1.337(5) ?
N2 C6 . 1.347(5) ?
N3 C15 . 1.337(5) ?
N3 C11 . 1.344(5) ?
N4 C20 . 1.325(6) ?
N4 C16 . 1.344(5) ?
C1 C2 . 1.392(6) ?
C1 C6 . 1.470(6) ?
C2 C3 . 1.371(7) ?
C2 H2 . 0.930 ?
C3 C4 . 1.363(7) ?
C3 H3 . 0.930 ?
C4 C5 . 1.387(6) ?
C4 H4 . 0.930 ?
C5 H5 . 0.930 ?
C6 C7 . 1.388(6) ?
C7 C8 . 1.378(7) ?
C7 H7 . 0.930 ?
C8 C9 . 1.358(7) ?
C8 H8 . 0.930 ?
C9 C10 . 1.376(6) ?
C9 H9 . 0.930 ?
C10 H10 . 0.930 ?
C11 C12 . 1.386(6) ?
C11 C16 . 1.477(6) ?
C12 C13 . 1.385(7) ?
C12 H12 . 0.930 ?
C13 C14 . 1.362(7) ?
C13 H13 . 0.930 ?
C14 C15 . 1.378(6) ?
C14 H14 . 0.930 ?
C15 H15 . 0.930 ?
C16 C17 . 1.391(6) ?
C17 C18 . 1.366(7) ?
C17 H17 . 0.930 ?
C18 C19 . 1.372(7) ?
C18 H18 . 0.930 ?
C20 C19 . 1.374(6) ?
C20 H20 . 0.930 ?
C19 H19 . 0.930 ?
